data_4078273
loop_
_publ_author_name
'Ahmad, S. Usman'
'Beckmann, Jens'
'Duthie, Andrew'

_publ_section_title
;
 Concomitant Reactivity of them-Terphenylindium Dihydroxide
 [2,6-Mes2C6H3In(OH)2]4toward Carbon Dioxide and Ethylene Glycol
;
_journal_issue 9
_journal_name_full Organometallics
_journal_page_first 3802
_journal_paper_doi 10.1021/om3001857
_journal_volume 31
_journal_year 2012
_chemical_formula_moiety 'C102 H108 In4 O12'
_chemical_formula_sum 'C102 H110 In4 O12'
_chemical_formula_weight 1987.18
_chemical_name_systematic
;
 ? 
;
_space_group_crystal_system monoclinic
_space_group_IT_number 14
_space_group_name_Hall '-P 2yn'
_space_group_name_H-M_alt 'P 1 21/n 1'
_symmetry_space_group_name_Hall '-P 2yn'
_symmetry_space_group_name_H-M 'P 1 21/n 1'
_atom_sites_solution_hydrogens geom
_atom_sites_solution_primary direct
_atom_sites_solution_secondary difmap
_audit_creation_date 2012-03-02
_audit_creation_method
;
  Olex2 1.2-alpha
  (compiled 2012.03.01 svn.r2234, GUI svn.r4099)
;
_cell_angle_alpha 90.00
_cell_angle_beta 102.40(5)
_cell_angle_gamma 90.00
_cell_formula_units_Z 2
_cell_length_a 13.372(8)
_cell_length_b 19.775(15)
_cell_length_c 17.780(12)
_cell_measurement_temperature 150
_cell_volume 4592(5)
_computing_molecular_graphics
;
O. V. Dolomanov, L. J. Bourhis, R. J. Gildea, J. A. K. Howard and H. Puschmann,
OLEX2: a complete structure solution, refinement and analysis program.
J. Appl. Cryst. (2009). 42, 339-341.
;
_computing_publication_material
;
O. V. Dolomanov, L. J. Bourhis, R. J. Gildea, J. A. K. Howard and H. Puschmann,
OLEX2: a complete structure solution, refinement and analysis program.
J. Appl. Cryst. (2009). 42, 339-341.
;
_computing_structure_refinement
;
XL, G.M. Sheldrick, Acta Cryst.
(2008). A64, 112-122
;
_computing_structure_solution 'SHELXS-97 (Sheldrick, 1990)'
_diffrn_ambient_temperature 150
_diffrn_measured_fraction_theta_full 0.994
_diffrn_measured_fraction_theta_max 0.994
_diffrn_measurement_device_type 'area detector'
_diffrn_measurement_method 'phi and omega scans'
_diffrn_radiation_monochromator graphite
_diffrn_radiation_type 'Mo K\a'
_diffrn_radiation_wavelength 0.71073
_diffrn_reflns_av_R_equivalents 0.1648
_diffrn_reflns_av_unetI/netI 0.3182
_diffrn_reflns_limit_h_max 15
_diffrn_reflns_limit_h_min -15
_diffrn_reflns_limit_k_max 22
_diffrn_reflns_limit_k_min -20
_diffrn_reflns_limit_l_max 20
_diffrn_reflns_limit_l_min -16
_diffrn_reflns_number 17343
_diffrn_reflns_theta_full 24.00
_diffrn_reflns_theta_max 24.00
_diffrn_reflns_theta_min 2.02
_diffrn_source 'fine-focus sealed tube'
_diffrn_source_current n/a
_diffrn_source_voltage n/a
_exptl_absorpt_coefficient_mu 1.052
_exptl_absorpt_correction_T_max 1.00
_exptl_absorpt_correction_T_min 0.72
_exptl_absorpt_correction_type multi-scan
_exptl_absorpt_process_details 'X-Area (Stoe, 2004)'
_exptl_crystal_colour colourless
_exptl_crystal_colour_primary colourless
_exptl_crystal_density_diffrn 1.437
_exptl_crystal_density_method 'not measured'
_exptl_crystal_description block
_exptl_crystal_F_000 2028
_exptl_crystal_size_max 0.22
_exptl_crystal_size_mid 0.18
_exptl_crystal_size_min 0.06
_refine_diff_density_max 0.514
_refine_diff_density_min -0.543
_refine_diff_density_rms 0.120
_refine_ls_extinction_method none
_refine_ls_goodness_of_fit_ref 0.691
_refine_ls_hydrogen_treatment constr
_refine_ls_matrix_type full
_refine_ls_number_parameters 532
_refine_ls_number_reflns 7169
_refine_ls_number_restraints 6
_refine_ls_restrained_S_all 0.692
_refine_ls_R_factor_all 0.1593
_refine_ls_R_factor_gt 0.0557
_refine_ls_shift/su_max 0.001
_refine_ls_shift/su_mean 0.000
_refine_ls_structure_factor_coef Fsqd
_refine_ls_weighting_details 'calc w=1/[\s^2^(Fo^2^)+(0.0151P)^2^+0.0000P] where P=(Fo^2^+2Fc^2^)/3'
_refine_ls_weighting_scheme calc
_refine_ls_wR_factor_gt 0.0913
_refine_ls_wR_factor_ref 0.1228
_reflns_number_gt 2668
_reflns_number_total 7169
_reflns_threshold_expression >2sigma(I)
_cod_data_source_file om3001857_si_006.cif
_cod_data_source_block ua137
_cod_database_code 4078273

loop_
_space_group_symop_id
_space_group_symop_operation_xyz
1 'x, y, z'
2 '-x+1/2, y+1/2, -z+1/2'
3 '-x, -y, -z'
4 'x-1/2, -y-1/2, z-1/2'

loop_
_atom_site_label
_atom_site_type_symbol
_atom_site_fract_x
_atom_site_fract_y
_atom_site_fract_z
_atom_site_U_iso_or_equiv
_atom_site_adp_type
_atom_site_occupancy
_atom_site_symmetry_multiplicity
_atom_site_calc_flag
_atom_site_refinement_flags
O2 O 0.6218(5) 0.1100(4) 0.6270(4) 0.045(2) Uani 1 1 d .
O1 O 0.4364(5) 0.1054(4) 0.6412(5) 0.043(2) Uani 1 1 d .
C36 C 0.4498(11) -0.1091(6) 0.8361(9) 0.077(5) Uani 1 1 d .
H36A H 0.5241 -0.1025 0.8449 0.115 Uiso 1 1 calc R
H36B H 0.4253 -0.1308 0.7859 0.115 Uiso 1 1 calc R
H36C H 0.4339 -0.1380 0.8767 0.115 Uiso 1 1 calc R
C27 C 0.9493(11) 0.0298(9) 0.5813(8) 0.094(5) Uani 1 1 d .
H27A H 0.9590 -0.0164 0.5642 0.141 Uiso 1 1 calc R
H27B H 1.0161 0.0521 0.5967 0.141 Uiso 1 1 calc R
H27C H 0.9064 0.0552 0.5390 0.141 Uiso 1 1 calc R
C37 C 0.1230(9) 0.0175(8) 0.8148(9) 0.089(5) Uani 1 1 d .
H37A H 0.0973 0.0635 0.8186 0.133 Uiso 1 1 calc R
H37B H 0.1027 -0.0112 0.8539 0.133 Uiso 1 1 calc R
H37C H 0.0942 -0.0008 0.7635 0.133 Uiso 1 1 calc R
C28 C 0.8004(10) 0.1498(10) 0.7778(8) 0.085(5) Uani 1 1 d .
H28A H 0.7633 0.1426 0.8191 0.128 Uiso 1 1 calc R
H28B H 0.7588 0.1777 0.7373 0.128 Uiso 1 1 calc R
H28C H 0.8653 0.1729 0.7986 0.128 Uiso 1 1 calc R
C44 C 0.5742(11) 0.3552(8) 0.4812(10) 0.090(5) Uani 1 1 d .
H44 H 0.6259 0.3741 0.4584 0.108 Uiso 1 1 calc R
C61 C 0.7563(10) 0.2422(6) 0.5183(10) 0.059(4) Uani 1 1 d .
C25 C 0.8209(8) 0.0846(10) 0.7455(8) 0.065(4) Uani 1 1 d U
C62 C 0.8295(11) 0.2078(8) 0.4916(10) 0.075(5) Uani 1 1 d .
H62 H 0.8971 0.2057 0.5221 0.091 Uiso 1 1 calc R
C60 C 0.6558(9) 0.2474(6) 0.4719(9) 0.049(4) Uani 1 1 d .
C45 C 0.5747(9) 0.2868(7) 0.4967(8) 0.058(4) Uani 1 1 d .
C63 C 0.8073(11) 0.1756(7) 0.4198(11) 0.064(5) Uani 1 1 d .
C56 C 0.2249(10) 0.2649(8) 0.4511(10) 0.079(5) Uani 1 1 d .
H56A H 0.2855 0.2834 0.4357 0.118 Uiso 1 1 calc R
H56B H 0.1670 0.2958 0.4349 0.118 Uiso 1 1 calc R
H56C H 0.2080 0.2208 0.4265 0.118 Uiso 1 1 calc R
C34 C 0.2933(9) 0.0802(8) 0.8452(7) 0.056(4) Uani 1 1 d .
H34 H 0.2578 0.1214 0.8481 0.067 Uiso 1 1 calc R
C43 C 0.4973(11) 0.3973(8) 0.4989(13) 0.116(8) Uani 1 1 d .
H43 H 0.4956 0.4443 0.4880 0.139 Uiso 1 1 calc R
C26 C 0.7875(10) -0.1128(9) 0.7570(9) 0.081(5) Uani 1 1 d .
H26A H 0.7529 -0.1069 0.7999 0.121 Uiso 1 1 calc R
H26B H 0.8488 -0.1407 0.7738 0.121 Uiso 1 1 calc R
H26C H 0.7409 -0.1351 0.7141 0.121 Uiso 1 1 calc R
C58 C 0.4641(11) 0.2838(8) 0.7169(9) 0.095(6) Uani 1 1 d .
H58A H 0.5103 0.2983 0.6841 0.143 Uiso 1 1 calc R
H58B H 0.4938 0.2448 0.7478 0.143 Uiso 1 1 calc R
H58C H 0.4544 0.3209 0.7511 0.143 Uiso 1 1 calc R
C65 C 0.6292(10) 0.2149(7) 0.3996(9) 0.054(4) Uani 1 1 d .
C57 C 0.1058(10) 0.1963(8) 0.6915(9) 0.086(5) Uani 1 1 d .
H57A H 0.1309 0.1948 0.7474 0.129 Uiso 1 1 calc R
H57B H 0.0877 0.1506 0.6721 0.129 Uiso 1 1 calc R
H57C H 0.0451 0.2254 0.6791 0.129 Uiso 1 1 calc R
C42 C 0.4253(12) 0.3678(8) 0.5322(10) 0.088(6) Uani 1 1 d .
H42 H 0.3730 0.3956 0.5442 0.106 Uiso 1 1 calc R
In1 In 0.55438(6) 0.03456(5) 0.68862(5) 0.0367(2) Uani 1 1 d .
In2 In 0.49214(6) 0.15331(4) 0.55131(5) 0.0372(2) Uani 1 1 d .
C68 C 0.5252(10) 0.2199(8) 0.3490(8) 0.081(5) Uani 1 1 d .
H68A H 0.5229 0.1932 0.3022 0.121 Uiso 1 1 calc R
H68B H 0.5100 0.2673 0.3351 0.121 Uiso 1 1 calc R
H68C H 0.4744 0.2025 0.3764 0.121 Uiso 1 1 calc R
C32 C 0.2913(8) -0.0412(8) 0.8250(7) 0.056(4) Uani 1 1 d .
H32 H 0.2538 -0.0822 0.8147 0.068 Uiso 1 1 calc R
C20 C 0.7932(8) 0.0168(9) 0.7664(7) 0.060(5) Uani 1 1 d .
C31 C 0.3989(8) -0.0429(7) 0.8370(7) 0.049(3) Uani 1 1 d .
C33 C 0.2387(8) 0.0190(9) 0.8277(7) 0.060(5) Uani 1 1 d .
C10 C 0.6217(7) 0.0210(6) 0.8086(6) 0.036(3) Uani 1 1 d .
C40 C 0.4992(8) 0.2580(6) 0.5312(7) 0.044(3) Uani 1 1 d .
C23 C 0.8977(9) 0.0277(14) 0.6490(9) 0.090(6) Uani 1 1 d .
C30 C 0.4506(8) 0.0185(7) 0.8507(6) 0.044(3) Uani 1 1 d .
C54 C 0.1879(11) 0.2243(7) 0.6544(10) 0.061(4) Uani 1 1 d .
C50 C 0.3588(10) 0.2635(6) 0.6655(9) 0.059(4) Uani 1 1 d .
C53 C 0.1707(9) 0.2303(7) 0.5764(11) 0.061(4) Uani 1 1 d .
H53 H 0.1063 0.2167 0.5463 0.073 Uiso 1 1 calc R
C13 C 0.7237(9) -0.0025(11) 0.9602(7) 0.121(9) Uani 1 1 d .
H13 H 0.7583 -0.0114 1.0117 0.145 Uiso 1 1 calc R
C21 C 0.8170(8) -0.0466(9) 0.7320(8) 0.064(4) Uani 1 1 d .
C52 C 0.2467(10) 0.2566(7) 0.5378(10) 0.062(4) Uani 1 1 d .
C15 C 0.7282(9) 0.0143(7) 0.8264(7) 0.057(4) Uani 1 1 d .
C12 C 0.6193(8) 0.0060(7) 0.9446(7) 0.068(5) Uani 1 1 d .
H12 H 0.5831 0.0070 0.9850 0.081 Uiso 1 1 calc R
C22 C 0.8664(10) -0.0358(10) 0.6727(8) 0.074(5) Uani 1 1 d .
H22 H 0.8809 -0.0744 0.6451 0.089 Uiso 1 1 calc R
C41 C 0.4245(9) 0.2975(7) 0.5498(8) 0.054(4) Uani 1 1 d .
C14 C 0.7805(9) 0.0014(11) 0.9036(7) 0.126(10) Uani 1 1 d .
H14 H 0.8527 -0.0045 0.9160 0.152 Uiso 1 1 calc R
C11 C 0.5672(7) 0.0134(6) 0.8671(7) 0.045(3) Uani 1 1 d .
C51 C 0.3408(11) 0.2724(7) 0.5825(9) 0.059(4) Uani 1 1 d .
C24 C 0.8743(9) 0.0848(9) 0.6854(8) 0.068(5) Uani 1 1 d .
H24 H 0.8955 0.1271 0.6690 0.082 Uiso 1 1 calc R
C55 C 0.2813(11) 0.2420(7) 0.6977(10) 0.076(5) Uani 1 1 d .
H55 H 0.2924 0.2392 0.7522 0.091 Uiso 1 1 calc R
O3 O 0.6172(5) -0.0382(5) 0.6224(5) 0.048(2) Uani 1 1 d .
O4 O 0.4096(5) -0.0304(4) 0.6489(4) 0.0398(19) Uani 1 1 d .
O6 O 0.5176(6) 0.0848(4) 0.4584(5) 0.050(2) Uani 1 1 d .
C38 C 0.4599(11) 0.1467(9) 0.8774(10) 0.105(6) Uani 1 1 d .
H38A H 0.5336 0.1386 0.8843 0.158 Uiso 1 1 calc R
H38B H 0.4454 0.1655 0.9249 0.158 Uiso 1 1 calc R
H38C H 0.4376 0.1787 0.8350 0.158 Uiso 1 1 calc R
O5 O 0.3607(5) 0.1089(4) 0.4697(5) 0.047(2) Uani 1 1 d .
C1 C 0.3247(9) 0.0088(6) 0.6093(7) 0.053(4) Uani 1 1 d .
H1A H 0.2600 -0.0114 0.6172 0.063 Uiso 1 1 calc R
H1B H 0.3231 0.0086 0.5534 0.063 Uiso 1 1 calc R
C67 C 0.8871(9) 0.1392(8) 0.3881(9) 0.083(5) Uani 1 1 d .
H67A H 0.8564 0.1215 0.3369 0.124 Uiso 1 1 calc R
H67B H 0.9146 0.1017 0.4224 0.124 Uiso 1 1 calc R
H67C H 0.9425 0.1706 0.3843 0.124 Uiso 1 1 calc R
C2 C 0.3339(8) 0.0829(7) 0.6398(8) 0.055(4) Uani 1 1 d .
H2A H 0.2838 0.1123 0.6057 0.066 Uiso 1 1 calc R
H2B H 0.3199 0.0847 0.6923 0.066 Uiso 1 1 calc R
C35 C 0.4018(9) 0.0792(7) 0.8583(7) 0.054(4) Uani 1 1 d .
C66 C 0.7792(10) 0.2755(9) 0.5952(10) 0.109(7) Uani 1 1 d .
H66A H 0.7175 0.2982 0.6039 0.164 Uiso 1 1 calc R
H66B H 0.8339 0.3088 0.5971 0.164 Uiso 1 1 calc R
H66C H 0.8011 0.2413 0.6353 0.164 Uiso 1 1 calc R
C64 C 0.7067(11) 0.1801(7) 0.3739(9) 0.066(4) Uani 1 1 d .
H64 H 0.6917 0.1591 0.3247 0.079 Uiso 1 1 calc R
C3 C 0.4177(10) 0.0781(6) 0.4324(7) 0.041(3) Uani 1 1 d .

loop_
_atom_site_aniso_label
_atom_site_aniso_U_11
_atom_site_aniso_U_22
_atom_site_aniso_U_33
_atom_site_aniso_U_23
_atom_site_aniso_U_13
_atom_site_aniso_U_12
O2 0.046(4) 0.047(5) 0.037(5) 0.005(4) 0.002(4) 0.002(4)
O1 0.042(5) 0.038(5) 0.051(6) 0.005(4) 0.014(4) 0.012(4)
C36 0.084(10) 0.037(9) 0.113(15) -0.015(9) 0.031(10) -0.024(8)
C27 0.123(12) 0.102(13) 0.071(11) 0.017(11) 0.053(9) 0.036(12)
C37 0.070(9) 0.114(15) 0.072(11) -0.002(11) -0.005(8) 0.011(9)
C28 0.059(9) 0.145(16) 0.055(10) -0.045(12) 0.017(7) -0.024(11)
C44 0.076(10) 0.054(11) 0.156(17) 0.011(12) 0.059(10) -0.021(9)
C61 0.060(9) 0.027(8) 0.099(13) 0.015(8) 0.036(9) 0.005(7)
C25 0.014(6) 0.134(13) 0.044(9) 0.029(9) -0.004(6) -0.013(7)
C62 0.067(10) 0.080(12) 0.082(13) -0.009(11) 0.021(9) 0.016(9)
C60 0.056(8) 0.019(7) 0.082(12) 0.020(7) 0.035(8) 0.000(6)
C45 0.061(8) 0.044(9) 0.070(11) 0.014(8) 0.018(8) 0.016(7)
C63 0.076(10) 0.037(9) 0.099(14) 0.038(9) 0.060(10) 0.011(7)
C56 0.064(9) 0.072(11) 0.102(15) 0.015(11) 0.023(9) -0.015(8)
C34 0.043(8) 0.081(11) 0.049(9) 0.024(8) 0.021(6) 0.017(7)
C43 0.065(10) 0.045(10) 0.25(3) -0.032(13) 0.055(13) 0.008(8)
C26 0.077(10) 0.115(15) 0.060(11) 0.024(11) 0.035(8) 0.009(10)
C58 0.103(12) 0.080(12) 0.102(15) -0.051(11) 0.021(10) -0.027(10)
C65 0.075(10) 0.031(8) 0.064(11) 0.021(8) 0.030(8) 0.009(7)
C57 0.088(10) 0.092(13) 0.092(13) 0.013(11) 0.051(10) -0.027(9)
C42 0.090(11) 0.053(11) 0.146(17) 0.016(11) 0.076(11) 0.015(8)
In1 0.0365(4) 0.0438(5) 0.0284(5) -0.0018(5) 0.0038(3) 0.0010(5)
In2 0.0402(5) 0.0327(5) 0.0396(6) -0.0005(5) 0.0102(4) 0.0022(4)
C68 0.093(11) 0.081(12) 0.068(12) 0.013(10) 0.016(9) 0.011(9)
C32 0.046(7) 0.081(11) 0.045(8) -0.003(9) 0.016(6) -0.027(8)
C20 0.023(6) 0.129(16) 0.023(8) 0.006(9) -0.007(5) 0.013(8)
C31 0.042(7) 0.062(10) 0.042(8) 0.006(8) 0.005(5) -0.020(7)
C33 0.023(7) 0.116(15) 0.039(8) 0.027(9) 0.003(6) 0.005(8)
C10 0.031(6) 0.052(8) 0.022(6) 0.008(6) -0.001(5) -0.008(6)
C40 0.044(7) 0.042(8) 0.044(9) 0.000(6) 0.007(6) 0.005(6)
C23 0.042(8) 0.18(2) 0.059(10) 0.037(14) 0.041(7) 0.027(12)
C30 0.041(7) 0.072(11) 0.023(7) 0.002(7) 0.014(5) -0.008(7)
C54 0.065(10) 0.043(9) 0.083(13) 0.005(9) 0.034(9) 0.021(8)
C50 0.072(9) 0.025(8) 0.085(13) 0.006(8) 0.028(9) 0.007(7)
C53 0.038(8) 0.042(9) 0.102(14) 0.000(9) 0.016(8) 0.011(6)
C13 0.046(8) 0.30(3) 0.023(8) 0.041(12) 0.015(6) 0.007(11)
C21 0.034(7) 0.112(14) 0.041(9) 0.003(10) -0.001(6) 0.028(8)
C52 0.055(9) 0.042(9) 0.099(14) 0.003(9) 0.036(9) 0.022(7)
C15 0.058(8) 0.085(12) 0.028(7) 0.004(7) 0.010(6) -0.011(7)
C12 0.025(6) 0.135(14) 0.047(9) -0.004(9) 0.018(6) -0.012(7)
C22 0.059(9) 0.114(14) 0.041(9) -0.016(11) -0.004(7) 0.049(11)
C41 0.064(9) 0.037(8) 0.063(10) -0.005(7) 0.019(7) -0.008(7)
C14 0.031(7) 0.32(3) 0.026(8) 0.025(12) -0.002(6) -0.017(11)
C11 0.027(6) 0.072(10) 0.033(7) 0.011(7) 0.000(5) -0.005(6)
C51 0.072(10) 0.039(9) 0.074(12) 0.013(8) 0.033(9) -0.005(7)
C24 0.032(7) 0.130(15) 0.046(10) 0.023(10) 0.018(7) 0.014(8)
C55 0.076(10) 0.062(11) 0.107(14) -0.007(10) 0.057(11) 0.009(9)
O3 0.037(4) 0.057(6) 0.049(5) -0.016(6) 0.007(4) 0.008(4)
O4 0.034(4) 0.036(5) 0.049(5) -0.005(5) 0.008(3) 0.007(4)
O6 0.035(5) 0.059(6) 0.051(6) -0.009(5) -0.005(4) 0.001(4)
C38 0.077(10) 0.110(15) 0.141(17) -0.047(14) 0.053(10) -0.044(11)
O5 0.043(4) 0.057(6) 0.039(5) -0.020(5) 0.008(4) 0.000(4)
C1 0.055(8) 0.052(9) 0.048(9) -0.012(7) 0.004(6) -0.010(6)
C67 0.059(8) 0.095(13) 0.115(14) 0.009(11) 0.066(9) 0.011(8)
C2 0.024(6) 0.090(12) 0.054(9) 0.000(8) 0.010(6) 0.015(7)
C35 0.052(8) 0.067(11) 0.047(9) 0.012(8) 0.022(6) 0.017(7)
C66 0.054(9) 0.125(16) 0.142(18) -0.086(15) 0.009(10) -0.013(10)
C64 0.081(11) 0.053(10) 0.066(11) 0.016(8) 0.024(9) -0.008(8)
C3 0.066(9) 0.026(7) 0.028(8) -0.009(6) 0.002(6) 0.014(6)

loop_
_atom_type_symbol
_atom_type_description
_atom_type_scat_dispersion_real
_atom_type_scat_dispersion_imag
_atom_type_scat_source
C C 0.0033 0.0016 'International Tables Vol C Tables 4.2.6.8 and 6.1.1.4'
H H 0.0000 0.0000 'International Tables Vol C Tables 4.2.6.8 and 6.1.1.4'
In In -0.7276 1.3100 'International Tables Vol C Tables 4.2.6.8 and 6.1.1.4'
O O 0.0106 0.0060 'International Tables Vol C Tables 4.2.6.8 and 6.1.1.4'

loop_
_geom_angle_atom_site_label_1
_geom_angle_atom_site_label_2
_geom_angle_atom_site_label_3
_geom_angle
_geom_angle_site_symmetry_1
In2 O2 In1 103.1(3) .
In2 O1 In1 103.9(3) .
C2 O1 In1 115.0(7) .
C2 O1 In2 127.8(7) .
C45 C44 C43 120.4(14) .
C62 C61 C60 119.7(15) .
C62 C61 C66 121.4(14) .
C60 C61 C66 118.9(13) .
C20 C25 C28 129.2(14) .
C24 C25 C28 117.7(15) .
C24 C25 C20 113.2(16) .
C61 C62 C63 121.3(14) .
C61 C60 C45 121.9(14) .
C65 C60 C61 121.1(13) .
C65 C60 C45 117.0(12) .
C44 C45 C60 115.4(13) .
C44 C45 C40 120.6(13) .
C40 C45 C60 123.9(12) .
C62 C63 C67 122.3(15) .
C62 C63 C64 119.0(13) .
C64 C63 C67 118.6(16) .
C33 C34 C35 119.1(13) .
C42 C43 C44 117.5(15) .
C60 C65 C68 122.7(13) .
C64 C65 C60 117.5(13) .
C64 C65 C68 119.8(15) .
C43 C42 C41 123.4(14) .
O2 In1 In2 38.18(18) .
O2 In1 O4 130.1(3) .
O1 In1 O2 72.6(3) .
O1 In1 In2 37.9(2) .
O1 In1 C10 126.0(4) .
O1 In1 O4 75.2(3) .
C10 In1 O2 117.3(3) .
C10 In1 In2 142.6(3) .
C10 In1 O4 112.3(3) .
O3 In1 O2 85.9(3) .
O3 In1 O1 124.5(3) .
O3 In1 In2 97.8(2) .
O3 In1 C10 109.4(4) .
O3 In1 O4 82.0(3) .
O4 In1 In2 96.1(2) .
O2 In2 In1 38.8(2) .
O2 In2 O6 89.4(3) .
O2 In2 O5 132.9(3) .
O2 In2 C3 113.6(3) .
O1 In2 O2 73.5(3) .
O1 In2 In1 38.23(18) .
O1 In2 O6 115.0(3) .
O1 In2 O5 87.6(3) .
O1 In2 C3 102.8(4) .
C40 In2 O2 116.2(4) .
C40 In2 O1 127.0(4) .
C40 In2 In1 142.8(3) .
C40 In2 O6 117.0(4) .
C40 In2 O5 109.7(4) .
C40 In2 C3 116.6(4) .
O6 In2 In1 93.5(2) .
O6 In2 C3 30.6(3) .
O5 In2 In1 103.7(2) .
O5 In2 O6 59.7(3) .
O5 In2 C3 29.2(3) .
C3 In2 In1 100.5(3) .
C33 C32 C31 121.6(13) .
C25 C20 C21 126.3(13) .
C25 C20 C15 115.2(13) .
C21 C20 C15 118.4(14) .
C32 C31 C36 118.6(13) .
C30 C31 C36 124.2(10) .
C30 C31 C32 117.3(13) .
C34 C33 C37 120.9(14) .
C32 C33 C37 119.0(14) .
C32 C33 C34 120.0(10) .
C15 C10 In1 115.2(8) .
C15 C10 C11 119.3(9) .
C11 C10 In1 125.3(7) .
C45 C40 In2 122.2(9) .
C41 C40 C45 120.4(12) .
C41 C40 In2 117.3(9) .
C22 C23 C27 118(2) .
C24 C23 C27 123(2) .
C24 C23 C22 118.6(13) .
C31 C30 C11 115.1(12) .
C35 C30 C31 123.1(11) .
C35 C30 C11 121.4(11) .
C53 C54 C57 120.0(15) .
C53 C54 C55 119.1(15) .
C55 C54 C57 120.9(16) .
C51 C50 C58 119.7(13) .
C55 C50 C58 120.7(16) .
C55 C50 C51 119.5(14) .
C54 C53 C52 122.4(14) .
C12 C13 C14 122.5(12) .
C20 C21 C26 122.9(13) .
C22 C21 C26 125.3(17) .
C22 C21 C20 111.8(16) .
C53 C52 C56 121.5(13) .
C51 C52 C56 121.1(13) .
C51 C52 C53 117.4(15) .
C10 C15 C20 123.3(10) .
C10 C15 C14 120.1(11) .
C14 C15 C20 116.5(10) .
C13 C12 C11 118.5(11) .
C21 C22 C23 125.9(16) .
C42 C41 C51 117.6(13) .
C40 C41 C42 117.7(13) .
C40 C41 C51 124.6(12) .
C13 C14 C15 118.5(11) .
C10 C11 C30 121.5(9) .
C10 C11 C12 120.6(9) .
C12 C11 C30 117.7(10) .
C50 C51 C41 118.3(13) .
C52 C51 C50 119.5(13) .
C52 C51 C41 122.3(14) .
C23 C24 C25 124.1(16) .
C50 C55 C54 122.1(17) .
C3 O3 In1 136.1(7) 3_656
C1 O4 In1 112.1(7) .
C3 O6 In2 90.9(7) .
C3 O5 In2 92.9(7) .
O4 C1 C2 110.0(9) .
O1 C2 C1 107.5(9) .
C34 C35 C38 118.3(13) .
C30 C35 C34 118.7(13) .
C30 C35 C38 123.0(11) .
C65 C64 C63 121.4(15) .
O3 C3 In2 176.2(9) 3_656
O3 C3 O6 120.7(11) 3_656
O3 C3 O5 122.6(11) 3_656
O6 C3 In2 58.5(6) .
O5 C3 In2 57.9(6) .
O5 C3 O6 116.4(10) .

loop_
_geom_bond_atom_site_label_1
_geom_bond_atom_site_label_2
_geom_bond_distance
_geom_bond_site_symmetry_2
O2 In1 2.160(8) .
O2 In2 2.132(7) .
O1 In1 2.143(7) .
O1 In2 2.126(8) .
O1 C2 1.437(12) .
C36 C31 1.478(17) .
C27 C23 1.512(19) .
C37 C33 1.514(16) .
C28 C25 1.46(2) .
C44 C45 1.382(19) .
C44 C43 1.409(19) .
C61 C62 1.359(18) .
C61 C60 1.422(16) .
C61 C66 1.49(2) .
C25 C20 1.46(2) .
C25 C24 1.408(19) .
C62 C63 1.40(2) .
C60 C45 1.477(17) .
C60 C65 1.413(18) .
C45 C40 1.407(17) .
C63 C67 1.494(18) .
C63 C64 1.418(18) .
C56 C52 1.516(19) .
C34 C33 1.412(19) .
C34 C35 1.419(15) .
C43 C42 1.36(2) .
C26 C21 1.46(2) .
C58 C50 1.557(17) .
C65 C68 1.489(16) .
C65 C64 1.400(18) .
C57 C54 1.503(19) .
C42 C41 1.426(18) .
In1 In2 3.361(2) .
In1 C10 2.147(10) .
In1 O3 2.141(8) .
In1 O4 2.304(7) .
In2 C40 2.107(12) .
In2 O6 2.219(8) .
In2 O5 2.206(7) .
In2 C3 2.602(12) .
C32 C31 1.409(14) .
C32 C33 1.389(19) .
C20 C21 1.46(2) .
C20 C15 1.515(17) .
C31 C30 1.392(16) .
C10 C15 1.398(14) .
C10 C11 1.400(15) .
C40 C41 1.364(16) .
C23 C22 1.41(2) .
C23 C24 1.37(2) .
C30 C11 1.527(14) .
C30 C35 1.388(17) .
C54 C53 1.361(19) .
C54 C55 1.366(19) .
C50 C51 1.454(19) .
C50 C55 1.355(18) .
C53 C52 1.439(19) .
C13 C12 1.374(15) .
C13 C14 1.387(18) .
C21 C22 1.38(2) .
C52 C51 1.372(17) .
C15 C14 1.422(16) .
C12 C11 1.411(15) .
C41 C51 1.456(18) .
O3 C3 1.263(12) 3_656
O4 C1 1.429(12) .
O6 C3 1.323(13) .
C38 C35 1.544(19) .
O5 C3 1.270(13) .
C1 C2 1.558(16) .
C3 O3 1.263(12) 3_656
